data_4070743
loop_
_publ_author_name
'Braunschweig, Holger'
'Leech, Ralph'
'Rais, Daniela'
'Radacki, Krzysztof'
'Uttinger, Katharina'

_publ_section_title
;
 Conversion oftrans-Bromoboryl Platinum Complexes into theircis-Analogues
 upon Treatment with Chelating Bisphosphines
;
_journal_issue 3
_journal_name_full Organometallics
_journal_page_first 418
_journal_paper_doi 10.1021/om700976t
_journal_volume 27
_journal_year 2008
_chemical_formula_moiety 'C35 H59 B Br Cl P2 Pt, 2(C H2 Cl2)'
_chemical_formula_sum 'C37 H63 B Br Cl5 P2 Pt'
_chemical_formula_weight 1032.87
_chemical_name_common
;
?
;
_chemical_name_systematic
; 
?
;
_space_group_IT_number 14
_symmetry_cell_setting monoclinic
_symmetry_space_group_name_Hall '-P 2ybc'
_symmetry_space_group_name_H-M 'P 1 21/c 1'
_atom_sites_solution_hydrogens geom
_atom_sites_solution_primary direct
_atom_sites_solution_secondary difmap
_audit_creation_method SHELXL-97
_cell_angle_alpha 90.00
_cell_angle_beta 92.335(7)
_cell_angle_gamma 90.00
_cell_formula_units_Z 4
_cell_length_a 8.6923(13)
_cell_length_b 17.456(2)
_cell_length_c 27.895(4)
_cell_measurement_reflns_used 9347
_cell_measurement_temperature 99(2)
_cell_measurement_theta_max 25.65
_cell_measurement_theta_min 2.33
_cell_volume 4229.1(10)
_computing_cell_refinement 'Saint+ ver. 7.12A (Bruker AXS)'
_computing_data_collection 'APEX2 ver. 1.0-27 (Bruker AXS)'
_computing_data_reduction 'Saint+ ver. 7.12A (Bruker AXS)'
_computing_molecular_graphics 'XP ver. 5.1 (Bruker AXS, 1998)'
_computing_publication_material 'SHELXL-97 (Sheldrick, 1997)'
_computing_structure_refinement 'SHELXL-97 (Sheldrick, 1997)'
_computing_structure_solution 'SHELXS-97 (Sheldrick, 1990)'
_diffrn_ambient_temperature 99(2)
_diffrn_measured_fraction_theta_full 0.989
_diffrn_measured_fraction_theta_max 0.980
_diffrn_measurement_device_type 'CCD area detector'
_diffrn_measurement_method 'phi and omega scans'
_diffrn_radiation_monochromator 'multi-layer mirror'
_diffrn_radiation_source 'rotating anode'
_diffrn_radiation_type MoK\a
_diffrn_radiation_wavelength 0.71073
_diffrn_reflns_av_R_equivalents 0.0999
_diffrn_reflns_av_sigmaI/netI 0.0766
_diffrn_reflns_limit_h_max 10
_diffrn_reflns_limit_h_min -9
_diffrn_reflns_limit_k_max 21
_diffrn_reflns_limit_k_min -21
_diffrn_reflns_limit_l_max 33
_diffrn_reflns_limit_l_min -34
_diffrn_reflns_number 71471
_diffrn_reflns_theta_full 26.00
_diffrn_reflns_theta_max 26.11
_diffrn_reflns_theta_min 2.33
_exptl_absorpt_coefficient_mu 4.680
_exptl_absorpt_correction_T_max 0.76
_exptl_absorpt_correction_T_min 0.47
_exptl_absorpt_correction_type multi-scan
_exptl_absorpt_process_details 'Sadabs 2004/1 (Brucker Nonius 2004)'
_exptl_crystal_colour colourless
_exptl_crystal_density_diffrn 1.622
_exptl_crystal_density_method 'not measured'
_exptl_crystal_description needle
_exptl_crystal_F_000 2072
_exptl_crystal_size_max 0.18
_exptl_crystal_size_mid 0.08
_exptl_crystal_size_min 0.06
_refine_diff_density_max 3.994
_refine_diff_density_min -2.976
_refine_diff_density_rms 0.248
_refine_ls_extinction_method none
_refine_ls_goodness_of_fit_ref 1.086
_refine_ls_hydrogen_treatment constr
_refine_ls_matrix_type full
_refine_ls_number_parameters 464
_refine_ls_number_reflns 8244
_refine_ls_number_restraints 241
_refine_ls_restrained_S_all 1.073
_refine_ls_R_factor_all 0.0946
_refine_ls_R_factor_gt 0.0652
_refine_ls_shift/su_max 0.000
_refine_ls_shift/su_mean 0.000
_refine_ls_structure_factor_coef Fsqd
_refine_ls_weighting_details 'calc w=1/[\s^2^(Fo^2^)+(0.0636P)^2^+71.6524P] where P=(Fo^2^+2Fc^2^)/3'
_refine_ls_weighting_scheme calc
_refine_ls_wR_factor_gt 0.1513
_refine_ls_wR_factor_ref 0.1646
_reflns_number_gt 6239
_reflns_number_total 8244
_reflns_threshold_expression >2sigma(I)
_cod_data_source_file om700976t-file006.cif
_cod_data_source_block kr200
_cod_depositor_comments
;
The following automatic conversions were performed:

'_symmetry_cell_setting' value 'Monoclinic' changed to 'monoclinic'
according to /home/saulius/struct/CIF-dictionaries/cif_core.dic
dictionary named 'cif_core.dic' version 2.4.1 from 2010-06-29.

Automatic conversion script
Id: cif_fix_values 1715 2011-07-08 13:25:40Z adriana 
;
_cod_original_cell_volume 4229.0(10)
_cod_original_sg_symbol_H-M P2(1)/c
_cod_database_code 4070743

loop_
_symmetry_equiv_pos_as_xyz
'x, y, z'
'-x, y+1/2, -z+1/2'
'-x, -y, -z'
'x, -y-1/2, z-1/2'

loop_
_atom_site_label
_atom_site_type_symbol
_atom_site_fract_x
_atom_site_fract_y
_atom_site_fract_z
_atom_site_U_iso_or_equiv
_atom_site_adp_type
_atom_site_occupancy
_atom_site_symmetry_multiplicity
_atom_site_calc_flag
_atom_site_refinement_flags
_atom_site_disorder_assembly
_atom_site_disorder_group
Pt1 Pt 0.45472(4) 0.22196(2) 0.131348(12) 0.01581(13) Uani 1 1 d D . .
P1 P 0.6828(3) 0.15346(14) 0.15209(8) 0.0158(5) Uani 1 1 d . A .
B1A B 0.2541(18) 0.2854(9) 0.1127(6) 0.017(2) Uani 0.50(2) 1 d PDU A 1
Cl1A Cl 0.1725(11) 0.3490(6) 0.1544(3) 0.0115(11) Uani 0.50(2) 1 d PDU A 1
C1A C 0.1781(5) 0.2852(6) 0.0595(4) 0.022(2) Uani 0.50(2) 1 d PDU A 1
C2A C 0.1459(7) 0.3541(7) 0.0348(4) 0.020(3) Uani 0.50(2) 1 d PDU A 1
C3A C 0.0816(9) 0.3524(8) -0.0126(4) 0.024(3) Uani 0.50(2) 1 d PDU A 1
H3A H 0.0604 0.3993 -0.0289 0.029 Uiso 0.50(2) 1 calc PR A 1
C4A C 0.0495(12) 0.2848(8) -0.0355(5) 0.024(3) Uani 0.50(2) 1 d PDU A 1
C5A C 0.0799(13) 0.2174(8) -0.0122(4) 0.023(3) Uani 0.50(2) 1 d PDU A 1
H5A H 0.0575 0.1704 -0.0281 0.027 Uiso 0.50(2) 1 calc PR A 1
C6A C 0.1442(10) 0.2161(7) 0.0353(4) 0.021(2) Uani 0.50(2) 1 d PDU A 1
C7A C 0.1763(15) 0.4315(8) 0.0563(6) 0.029(3) Uani 0.50(2) 1 d PDU A 1
H7A1 H 0.0964 0.4436 0.0789 0.044 Uiso 0.50(2) 1 calc PR A 1
H7A2 H 0.1749 0.4701 0.0307 0.044 Uiso 0.50(2) 1 calc PR A 1
H7A3 H 0.2773 0.4316 0.0732 0.044 Uiso 0.50(2) 1 calc PR A 1
C8A C -0.0191(18) 0.2845(11) -0.0861(5) 0.032(4) Uani 0.50(2) 1 d PDU A 1
H8A1 H -0.0296 0.3373 -0.0977 0.048 Uiso 0.50(2) 1 calc PR A 1
H8A2 H -0.1206 0.2601 -0.0865 0.048 Uiso 0.50(2) 1 calc PR A 1
H8A3 H 0.0485 0.2559 -0.1069 0.048 Uiso 0.50(2) 1 calc PR A 1
C9A C 0.1727(16) 0.1389(8) 0.0573(6) 0.023(3) Uani 0.50(2) 1 d PDU A 1
H9A1 H 0.2830 0.1328 0.0651 0.034 Uiso 0.50(2) 1 calc PR A 1
H9A2 H 0.1387 0.0991 0.0345 0.034 Uiso 0.50(2) 1 calc PR A 1
H9A3 H 0.1152 0.1344 0.0866 0.034 Uiso 0.50(2) 1 calc PR A 1
B1B B 0.2533(18) 0.2820(9) 0.1091(6) 0.017(2) Uani 0.50(2) 1 d PDU A 2
Cl1B Cl 0.1615(11) 0.3342(6) 0.1545(3) 0.0115(11) Uani 0.50(2) 1 d PDU A 2
C1B C 0.1631(5) 0.2755(7) 0.0580(4) 0.022(2) Uani 0.50(2) 1 d PDU A 2
C2B C 0.1265(7) 0.3412(8) 0.0307(4) 0.020(3) Uani 0.50(2) 1 d PDU A 2
C3B C 0.0622(9) 0.3338(9) -0.0166(4) 0.024(3) Uani 0.50(2) 1 d PDU A 2
H3B H 0.0380 0.3787 -0.0346 0.029 Uiso 0.50(2) 1 calc PR A 2
C4B C 0.0343(12) 0.2637(9) -0.0366(5) 0.024(3) Uani 0.50(2) 1 d PDU A 2
C5B C 0.0690(13) 0.1992(9) -0.0107(5) 0.023(3) Uani 0.50(2) 1 d PDU A 2
H5B H 0.0495 0.1504 -0.0247 0.027 Uiso 0.50(2) 1 calc PR A 2
C6B C 0.1334(10) 0.2036(8) 0.0367(5) 0.021(2) Uani 0.50(2) 1 d PDU A 2
C7B C 0.1521(15) 0.4211(8) 0.0490(7) 0.029(3) Uani 0.50(2) 1 d PDU A 2
H7B1 H 0.0584 0.4395 0.0636 0.044 Uiso 0.50(2) 1 calc PR A 2
H7B2 H 0.1772 0.4547 0.0223 0.044 Uiso 0.50(2) 1 calc PR A 2
H7B3 H 0.2375 0.4212 0.0730 0.044 Uiso 0.50(2) 1 calc PR A 2
C8B C -0.0344(19) 0.2574(12) -0.0871(5) 0.032(4) Uani 0.50(2) 1 d PDU A 2
H8B1 H -0.0762 0.3072 -0.0973 0.048 Uiso 0.50(2) 1 calc PR A 2
H8B2 H -0.1171 0.2192 -0.0879 0.048 Uiso 0.50(2) 1 calc PR A 2
H8B3 H 0.0456 0.2417 -0.1088 0.048 Uiso 0.50(2) 1 calc PR A 2
C9B C 0.1668(17) 0.1292(8) 0.0617(6) 0.023(3) Uani 0.50(2) 1 d PDU A 2
H9B1 H 0.2728 0.1136 0.0561 0.034 Uiso 0.50(2) 1 calc PR A 2
H9B2 H 0.0954 0.0899 0.0491 0.034 Uiso 0.50(2) 1 calc PR A 2
H9B3 H 0.1539 0.1355 0.0962 0.034 Uiso 0.50(2) 1 calc PR A 2
Br2 Br 0.29401(12) 0.14097(6) 0.18372(3) 0.0220(2) Uani 1 1 d . A .
P2 P 0.6040(3) 0.30563(14) 0.09512(9) 0.0154(5) Uani 1 1 d . A .
C10 C 0.8421(12) 0.2184(5) 0.1397(3) 0.020(2) Uani 1 1 d . . .
H10A H 0.8638 0.2515 0.1680 0.024 Uiso 1 1 calc R A .
H10B H 0.9359 0.1881 0.1340 0.024 Uiso 1 1 calc R . .
C11 C 0.8034(11) 0.2689(6) 0.0955(3) 0.020(2) Uani 1 1 d . A .
H11A H 0.8174 0.2386 0.0660 0.024 Uiso 1 1 calc R . .
H11B H 0.8757 0.3127 0.0952 0.024 Uiso 1 1 calc R . .
C20 C 0.7136(12) 0.1207(6) 0.2149(3) 0.021(2) Uani 1 1 d . . .
H20A H 0.6247 0.0866 0.2217 0.026 Uiso 1 1 calc R A .
C21 C 0.8564(12) 0.0740(6) 0.2251(3) 0.025(2) Uani 1 1 d . A .
H21A H 0.9485 0.1065 0.2212 0.030 Uiso 1 1 calc R . .
H21B H 0.8603 0.0313 0.2019 0.030 Uiso 1 1 calc R . .
C22 C 0.8584(14) 0.0418(7) 0.2763(4) 0.031(3) Uani 1 1 d . . .
H22A H 0.7717 0.0056 0.2793 0.037 Uiso 1 1 calc R A .
H22B H 0.9556 0.0134 0.2829 0.037 Uiso 1 1 calc R . .
C23 C 0.8446(14) 0.1064(7) 0.3126(4) 0.034(3) Uani 1 1 d . A .
H23A H 0.8356 0.0842 0.3450 0.041 Uiso 1 1 calc R . .
H23B H 0.9393 0.1379 0.3128 0.041 Uiso 1 1 calc R . .
C24 C 0.7091(14) 0.1562(6) 0.3014(4) 0.030(3) Uani 1 1 d U . .
H24A H 0.7103 0.1996 0.3243 0.036 Uiso 1 1 calc R A .
H24B H 0.6139 0.1264 0.3060 0.036 Uiso 1 1 calc R . .
C25 C 0.7058(13) 0.1880(6) 0.2499(3) 0.026(2) Uani 1 1 d . A .
H25A H 0.6099 0.2175 0.2434 0.032 Uiso 1 1 calc R . .
H25B H 0.7945 0.2226 0.2458 0.032 Uiso 1 1 calc R . .
C30 C 0.7210(12) 0.0659(6) 0.1173(3) 0.021(2) Uani 1 1 d . . .
H30A H 0.8277 0.0484 0.1265 0.025 Uiso 1 1 calc R A .
C31 C 0.7138(13) 0.0804(6) 0.0631(3) 0.024(2) Uani 1 1 d . A .
H31A H 0.7917 0.1193 0.0552 0.029 Uiso 1 1 calc R . .
H31B H 0.6110 0.1007 0.0533 0.029 Uiso 1 1 calc R . .
C32 C 0.7440(13) 0.0062(6) 0.0355(4) 0.025(2) Uani 1 1 d U . .
H32A H 0.7309 0.0164 0.0006 0.030 Uiso 1 1 calc R A .
H32B H 0.8519 -0.0100 0.0422 0.030 Uiso 1 1 calc R . .
C33 C 0.6366(14) -0.0587(6) 0.0488(4) 0.030(3) Uani 1 1 d . A .
H33A H 0.6668 -0.1063 0.0323 0.036 Uiso 1 1 calc R . .
H33B H 0.5298 -0.0460 0.0380 0.036 Uiso 1 1 calc R . .
C34 C 0.6442(15) -0.0717(6) 0.1037(3) 0.028(3) Uani 1 1 d . . .
H34A H 0.5688 -0.1116 0.1119 0.033 Uiso 1 1 calc R A .
H34B H 0.7482 -0.0902 0.1138 0.033 Uiso 1 1 calc R . .
C35 C 0.6095(13) 0.0016(6) 0.1304(4) 0.027(2) Uani 1 1 d . A .
H35A H 0.6184 -0.0080 0.1654 0.032 Uiso 1 1 calc R . .
H35B H 0.5025 0.0178 0.1222 0.032 Uiso 1 1 calc R . .
C40 C 0.5492(12) 0.3274(6) 0.0331(3) 0.021(2) Uani 1 1 d . . .
H40A H 0.4400 0.3454 0.0331 0.025 Uiso 1 1 calc R A .
C41 C 0.6395(15) 0.3907(7) 0.0081(4) 0.035(3) Uani 1 1 d . A .
H41A H 0.6380 0.4384 0.0273 0.042 Uiso 1 1 calc R . .
H41B H 0.7480 0.3747 0.0051 0.042 Uiso 1 1 calc R . .
C42 C 0.5651(18) 0.4048(7) -0.0416(4) 0.048(4) Uani 1 1 d . . .
H42A H 0.4584 0.4232 -0.0381 0.058 Uiso 1 1 calc R A .
H42B H 0.6228 0.4455 -0.0578 0.058 Uiso 1 1 calc R . .
C43 C 0.5617(14) 0.3343(7) -0.0724(4) 0.034(3) Uani 1 1 d . A .
H43A H 0.6683 0.3180 -0.0784 0.041 Uiso 1 1 calc R . .
H43B H 0.5091 0.3458 -0.1037 0.041 Uiso 1 1 calc R . .
C44 C 0.4783(14) 0.2703(6) -0.0480(4) 0.030(3) Uani 1 1 d . . .
H44A H 0.4841 0.2232 -0.0676 0.036 Uiso 1 1 calc R A .
H44B H 0.3684 0.2842 -0.0458 0.036 Uiso 1 1 calc R . .
C45 C 0.5479(13) 0.2549(6) 0.0023(4) 0.027(2) Uani 1 1 d U A .
H45A H 0.4873 0.2146 0.0179 0.032 Uiso 1 1 calc R . .
H45B H 0.6546 0.2358 -0.0002 0.032 Uiso 1 1 calc R . .
C50 C 0.6135(11) 0.3976(5) 0.1275(3) 0.018(2) Uani 1 1 d . . .
H50A H 0.5301 0.4304 0.1126 0.022 Uiso 1 1 calc R A .
C51 C 0.5775(12) 0.3897(6) 0.1817(3) 0.023(2) Uani 1 1 d . A .
H51A H 0.4812 0.3602 0.1848 0.027 Uiso 1 1 calc R . .
H51B H 0.6620 0.3616 0.1988 0.027 Uiso 1 1 calc R . .
C52 C 0.5601(13) 0.4685(6) 0.2040(4) 0.030(3) Uani 1 1 d . . .
H52A H 0.5390 0.4627 0.2384 0.036 Uiso 1 1 calc R A .
H52B H 0.4712 0.4951 0.1882 0.036 Uiso 1 1 calc R . .
C53 C 0.7043(14) 0.5170(7) 0.1991(4) 0.035(3) Uani 1 1 d . A .
H53A H 0.7907 0.4938 0.2182 0.042 Uiso 1 1 calc R . .
H53B H 0.6861 0.5690 0.2118 0.042 Uiso 1 1 calc R . .
C54 C 0.7472(14) 0.5227(6) 0.1466(4) 0.031(3) Uani 1 1 d . . .
H54A H 0.6669 0.5520 0.1283 0.037 Uiso 1 1 calc R A .
H54B H 0.8459 0.5506 0.1445 0.037 Uiso 1 1 calc R . .
C55 C 0.7627(12) 0.4436(6) 0.1246(4) 0.022(2) Uani 1 1 d . A .
H55A H 0.8474 0.4156 0.1417 0.027 Uiso 1 1 calc R . .
H55B H 0.7895 0.4489 0.0906 0.027 Uiso 1 1 calc R . .
C60 C 0.8065(18) 0.4416(8) 0.3425(6) 0.060(4) Uani 1 1 d . . .
H60A H 0.7602 0.4914 0.3329 0.072 Uiso 1 1 calc R . .
H60B H 0.9120 0.4398 0.3305 0.072 Uiso 1 1 calc R . .
Cl61 Cl 0.8160(6) 0.4351(3) 0.40515(17) 0.0944(18) Uani 1 1 d . . .
Cl62 Cl 0.6988(4) 0.3683(2) 0.31659(12) 0.0530(9) Uani 1 1 d . . .
C70 C 0.2683(16) 0.3005(8) 0.2745(5) 0.045(3) Uani 1 1 d . . .
H70A H 0.2785 0.2728 0.2438 0.054 Uiso 1 1 calc R . .
H70B H 0.3334 0.3470 0.2737 0.054 Uiso 1 1 calc R . .
Cl71 Cl 0.3318(5) 0.2417(2) 0.32214(12) 0.0538(9) Uani 1 1 d . . .
Cl72 Cl 0.0740(4) 0.3273(2) 0.28078(13) 0.0599(10) Uani 1 1 d . . .

loop_
_atom_site_aniso_label
_atom_site_aniso_U_11
_atom_site_aniso_U_22
_atom_site_aniso_U_33
_atom_site_aniso_U_23
_atom_site_aniso_U_13
_atom_site_aniso_U_12
Pt1 0.0172(2) 0.0246(2) 0.00602(19) -0.00118(15) 0.00463(14) -0.00175(17)
P1 0.0158(13) 0.0252(13) 0.0068(12) -0.0021(9) 0.0045(10) 0.0001(10)
B1A 0.015(4) 0.019(4) 0.018(4) 0.005(3) 0.003(3) -0.006(3)
Cl1A 0.0110(13) 0.012(2) 0.0118(10) -0.0059(14) 0.0019(9) -0.0034(15)
C1A 0.018(4) 0.027(4) 0.021(4) 0.002(3) 0.005(3) -0.004(4)
C2A 0.018(4) 0.023(4) 0.018(4) -0.002(3) 0.004(3) -0.006(4)
C3A 0.023(4) 0.026(5) 0.023(4) 0.005(4) 0.001(4) 0.000(4)
C4A 0.025(4) 0.024(5) 0.024(4) -0.002(4) 0.000(4) -0.001(4)
C5A 0.021(4) 0.026(5) 0.020(4) -0.001(4) 0.002(3) -0.002(4)
C6A 0.016(4) 0.029(4) 0.018(4) -0.001(3) 0.007(3) -0.005(3)
C7A 0.027(5) 0.030(5) 0.030(5) 0.000(4) -0.001(4) -0.003(4)
C8A 0.036(5) 0.033(6) 0.027(5) 0.003(4) 0.000(4) 0.003(4)
C9A 0.025(4) 0.028(4) 0.015(4) 0.001(3) 0.006(3) -0.003(4)
B1B 0.015(4) 0.019(4) 0.018(4) 0.005(3) 0.003(3) -0.006(3)
Cl1B 0.0110(13) 0.012(2) 0.0118(10) -0.0059(14) 0.0019(9) -0.0034(15)
C1B 0.018(4) 0.027(4) 0.021(4) 0.002(3) 0.005(3) -0.004(4)
C2B 0.018(4) 0.023(4) 0.018(4) -0.002(3) 0.004(3) -0.006(4)
C3B 0.023(4) 0.026(5) 0.023(4) 0.005(4) 0.001(4) 0.000(4)
C4B 0.025(4) 0.024(5) 0.024(4) -0.002(4) 0.000(4) -0.001(4)
C5B 0.021(4) 0.026(5) 0.020(4) -0.001(4) 0.002(3) -0.002(4)
C6B 0.016(4) 0.029(4) 0.018(4) -0.001(3) 0.007(3) -0.005(3)
C7B 0.027(5) 0.030(5) 0.030(5) 0.000(4) -0.001(4) -0.003(4)
C8B 0.036(5) 0.033(6) 0.027(5) 0.003(4) 0.000(4) 0.003(4)
C9B 0.025(4) 0.028(4) 0.015(4) 0.001(3) 0.006(3) -0.003(4)
Br2 0.0228(5) 0.0317(5) 0.0121(5) 0.0041(4) 0.0068(4) -0.0044(4)
P2 0.0149(13) 0.0193(11) 0.0119(12) 0.0016(9) -0.0012(10) 0.0009(10)
C10 0.026(6) 0.023(5) 0.012(5) -0.005(4) 0.009(4) 0.003(4)
C11 0.020(5) 0.027(5) 0.015(5) -0.003(4) 0.011(4) -0.007(4)
C20 0.020(5) 0.033(6) 0.011(5) -0.001(4) 0.003(4) -0.005(5)
C21 0.022(6) 0.044(6) 0.009(5) 0.001(4) -0.001(4) 0.000(5)
C22 0.033(7) 0.043(7) 0.015(5) 0.002(5) -0.001(5) 0.006(5)
C23 0.036(7) 0.055(8) 0.011(5) 0.000(5) 0.001(5) -0.003(6)
C24 0.038(4) 0.032(4) 0.022(4) -0.006(3) 0.005(4) 0.000(4)
C25 0.035(7) 0.036(6) 0.008(5) 0.001(4) 0.004(5) 0.002(5)
C30 0.024(6) 0.030(5) 0.009(5) -0.006(4) 0.006(4) -0.003(4)
C31 0.032(6) 0.032(6) 0.008(5) -0.003(4) 0.010(4) 0.001(5)
C32 0.031(4) 0.028(4) 0.017(4) -0.005(3) 0.000(3) 0.004(3)
C33 0.041(7) 0.035(6) 0.014(5) -0.008(4) 0.003(5) -0.007(5)
C34 0.052(7) 0.021(5) 0.012(5) 0.001(4) 0.008(5) -0.001(5)
C35 0.039(7) 0.025(5) 0.016(5) -0.004(4) 0.007(5) -0.001(5)
C40 0.024(6) 0.028(5) 0.010(5) -0.002(4) 0.002(4) -0.004(4)
C41 0.049(8) 0.042(7) 0.012(5) 0.009(5) -0.005(5) -0.014(6)
C42 0.079(10) 0.042(7) 0.022(7) 0.009(5) -0.006(7) -0.029(7)
C43 0.037(7) 0.052(7) 0.014(6) 0.002(5) 0.005(5) -0.007(6)
C44 0.048(7) 0.028(6) 0.014(5) -0.001(4) 0.002(5) 0.002(5)
C45 0.034(4) 0.028(4) 0.018(4) 0.000(3) 0.001(4) -0.002(4)
C50 0.016(5) 0.018(5) 0.020(5) -0.005(4) 0.001(4) -0.006(4)
C51 0.022(6) 0.035(6) 0.012(5) -0.008(4) 0.004(4) 0.000(5)
C52 0.029(6) 0.040(6) 0.023(6) -0.016(5) 0.009(5) 0.002(5)
C53 0.043(7) 0.038(6) 0.025(6) -0.014(5) -0.001(5) -0.004(6)
C54 0.033(7) 0.031(6) 0.027(6) -0.005(5) -0.004(5) -0.004(5)
C55 0.021(6) 0.030(5) 0.016(5) -0.001(4) 0.003(4) -0.002(4)
C60 0.062(10) 0.036(7) 0.084(12) -0.013(7) 0.039(9) -0.006(7)
Cl61 0.100(4) 0.107(4) 0.072(3) -0.047(3) -0.046(3) 0.041(3)
Cl62 0.057(2) 0.065(2) 0.0356(18) -0.0142(16) -0.0063(16) 0.0081(18)
C70 0.050(8) 0.052(8) 0.034(7) 0.003(6) 0.009(6) 0.012(7)
Cl71 0.069(2) 0.065(2) 0.0274(17) -0.0020(15) 0.0034(16) 0.0186(19)
Cl72 0.050(2) 0.087(3) 0.044(2) -0.0065(18) 0.0123(17) 0.023(2)

loop_
_atom_type_symbol
_atom_type_description
_atom_type_scat_dispersion_real
_atom_type_scat_dispersion_imag
_atom_type_scat_source
C C 0.0033 0.0016 'International Tables Vol C Tables 4.2.6.8 and 6.1.1.4'
H H 0.0000 0.0000 'International Tables Vol C Tables 4.2.6.8 and 6.1.1.4'
B B 0.0013 0.0007 'International Tables Vol C Tables 4.2.6.8 and 6.1.1.4'
P P 0.1023 0.0942 'International Tables Vol C Tables 4.2.6.8 and 6.1.1.4'
Br Br -0.2901 2.4595 'International Tables Vol C Tables 4.2.6.8 and 6.1.1.4'
Pt Pt -1.7033 8.3905 'International Tables Vol C Tables 4.2.6.8 and 6.1.1.4'
Cl Cl 0.1484 0.1585 'International Tables Vol C Tables 4.2.6.8 and 6.1.1.4'

loop_
_geom_angle_atom_site_label_1
_geom_angle_atom_site_label_2
_geom_angle_atom_site_label_3
_geom_angle
B1B Pt1 B1A 3.2(5)
B1B Pt1 P2 91.9(6)
B1A Pt1 P2 92.0(6)
P2 Pt1 P1 86.82(9)
B1B Pt1 Br2 88.6(6)
B1A Pt1 Br2 88.0(6)
P2 Pt1 Br2 170.83(7)
P1 Pt1 Br2 93.09(7)
C10 P1 C30 105.0(4)
C10 P1 C20 106.7(5)
C30 P1 C20 102.6(5)
C10 P1 Pt1 105.9(3)
C30 P1 Pt1 117.2(3)
C20 P1 Pt1 118.4(3)
C1A B1A Cl1A 116.6(6)
C1A B1A Pt1 122.2(7)
Cl1A B1A Pt1 120.9(7)
C6A C1A C2A 117.7(8)
C6A C1A B1A 121.1(4)
C2A C1A B1A 121.2(4)
C1A C2A C3A 120.1(7)
C1A C2A C7A 123.2(6)
C3A C2A C7A 116.7(7)
C4A C3A C2A 121.3(8)
C4A C3A H3A 119.3
C2A C3A H3A 119.3
C3A C4A C5A 119.5(11)
C3A C4A C8A 120.3(6)
C5A C4A C8A 120.2(6)
C4A C5A C6A 121.3(8)
C4A C5A H5A 119.3
C6A C5A H5A 119.3
C1A C6A C5A 120.1(7)
C1A C6A C9A 123.2(6)
C5A C6A C9A 116.7(7)
C1B B1B Cl1B 116.9(6)
C1B B1B Pt1 126.6(7)
Cl1B B1B Pt1 115.8(8)
C2B C1B C6B 117.6(8)
C2B C1B B1B 121.0(4)
C6B C1B B1B 120.9(4)
C1B C2B C3B 120.1(7)
C1B C2B C7B 123.2(7)
C3B C2B C7B 116.7(7)
C4B C3B C2B 121.4(8)
C4B C3B H3B 119.3
C2B C3B H3B 119.3
C3B C4B C5B 119.4(11)
C3B C4B C8B 120.3(6)
C5B C4B C8B 120.3(6)
C4B C5B C6B 121.3(8)
C4B C5B H5B 119.3
C6B C5B H5B 119.3
C1B C6B C5B 120.1(7)
C1B C6B C9B 123.2(6)
C5B C6B C9B 116.7(7)
C2B C7B H7B1 109.5
C2B C7B H7B2 109.5
H7B1 C7B H7B2 109.5
C2B C7B H7B3 109.5
H7B1 C7B H7B3 109.5
H7B2 C7B H7B3 109.5
C4B C8B H8B1 109.5
C4B C8B H8B2 109.5
H8B1 C8B H8B2 109.5
C4B C8B H8B3 109.5
H8B1 C8B H8B3 109.5
H8B2 C8B H8B3 109.5
C6B C9B H9B1 109.5
C6B C9B H9B2 109.5
H9B1 C9B H9B2 109.5
C6B C9B H9B3 109.5
H9B1 C9B H9B3 109.5
H9B2 C9B H9B3 109.5
C40 P2 C50 106.8(5)
C40 P2 C11 106.7(5)
C50 P2 C11 106.0(4)
C40 P2 Pt1 115.8(3)
C50 P2 Pt1 111.4(3)
C11 P2 Pt1 109.5(3)
C11 C10 P1 111.2(7)
C11 C10 H10A 109.4
P1 C10 H10A 109.4
C11 C10 H10B 109.4
P1 C10 H10B 109.4
H10A C10 H10B 108.0
C10 C11 P2 112.1(6)
C10 C11 H11A 109.2
P2 C11 H11A 109.2
C10 C11 H11B 109.2
P2 C11 H11B 109.2
H11A C11 H11B 107.9
C21 C20 C25 110.7(8)
C21 C20 P1 115.7(7)
C25 C20 P1 110.9(7)
C21 C20 H20A 106.3
C25 C20 H20A 106.3
P1 C20 H20A 106.3
C20 C21 C22 110.7(9)
C20 C21 H21A 109.5
C22 C21 H21A 109.5
C20 C21 H21B 109.5
C22 C21 H21B 109.5
H21A C21 H21B 108.1
C23 C22 C21 110.4(9)
C23 C22 H22A 109.6
C21 C22 H22A 109.6
C23 C22 H22B 109.6
C21 C22 H22B 109.6
H22A C22 H22B 108.1
C24 C23 C22 112.2(9)
C24 C23 H23A 109.2
C22 C23 H23A 109.2
C24 C23 H23B 109.2
C22 C23 H23B 109.2
H23A C23 H23B 107.9
C23 C24 C25 113.0(9)
C23 C24 H24A 109.0
C25 C24 H24A 109.0
C23 C24 H24B 109.0
C25 C24 H24B 109.0
H24A C24 H24B 107.8
C20 C25 C24 108.6(9)
C20 C25 H25A 110.0
C24 C25 H25A 110.0
C20 C25 H25B 110.0
C24 C25 H25B 110.0
H25A C25 H25B 108.3
C31 C30 C35 110.7(8)
C31 C30 P1 112.3(7)
C35 C30 P1 110.6(7)
C31 C30 H30A 107.7
C35 C30 H30A 107.7
P1 C30 H30A 107.7
C30 C31 C32 110.8(8)
C30 C31 H31A 109.5
C32 C31 H31A 109.5
C30 C31 H31B 109.5
C32 C31 H31B 109.5
H31A C31 H31B 108.1
C33 C32 C31 112.7(9)
C33 C32 H32A 109.0
C31 C32 H32A 109.0
C33 C32 H32B 109.0
C31 C32 H32B 109.0
H32A C32 H32B 107.8
C32 C33 C34 110.4(9)
C32 C33 H33A 109.6
C34 C33 H33A 109.6
C32 C33 H33B 109.6
C34 C33 H33B 109.6
H33A C33 H33B 108.1
C35 C34 C33 111.2(8)
C35 C34 H34A 109.4
C33 C34 H34A 109.4
C35 C34 H34B 109.4
C33 C34 H34B 109.4
H34A C34 H34B 108.0
C34 C35 C30 111.1(9)
C34 C35 H35A 109.4
C30 C35 H35A 109.4
C34 C35 H35B 109.4
C30 C35 H35B 109.4
H35A C35 H35B 108.0
C45 C40 C41 109.4(9)
C45 C40 P2 111.0(7)
C41 C40 P2 117.6(7)
C45 C40 H40A 106.0
C41 C40 H40A 106.0
P2 C40 H40A 106.0
C42 C41 C40 108.8(9)
C42 C41 H41A 109.9
C40 C41 H41A 109.9
C42 C41 H41B 109.9
C40 C41 H41B 109.9
H41A C41 H41B 108.3
C43 C42 C41 112.6(11)
C43 C42 H42A 109.1
C41 C42 H42A 109.1
C43 C42 H42B 109.1
C41 C42 H42B 109.1
H42A C42 H42B 107.8
C42 C43 C44 110.4(9)
C42 C43 H43A 109.6
C44 C43 H43A 109.6
C42 C43 H43B 109.6
C44 C43 H43B 109.6
H43A C43 H43B 108.1
C43 C44 C45 111.4(9)
C43 C44 H44A 109.3
C45 C44 H44A 109.3
C43 C44 H44B 109.3
C45 C44 H44B 109.3
H44A C44 H44B 108.0
C40 C45 C44 111.3(9)
C40 C45 H45A 109.4
C44 C45 H45A 109.4
C40 C45 H45B 109.4
C44 C45 H45B 109.4
H45A C45 H45B 108.0
C55 C50 C51 107.4(8)
C55 C50 P2 117.0(7)
C51 C50 P2 113.0(7)
C55 C50 H50A 106.2
C51 C50 H50A 106.2
P2 C50 H50A 106.2
C52 C51 C50 110.1(9)
C52 C51 H51A 109.6
C50 C51 H51A 109.6
C52 C51 H51B 109.6
C50 C51 H51B 109.6
H51A C51 H51B 108.1
C51 C52 C53 111.7(9)
C51 C52 H52A 109.3
C53 C52 H52A 109.3
C51 C52 H52B 109.3
C53 C52 H52B 109.3
H52A C52 H52B 107.9
C52 C53 C54 110.9(9)
C52 C53 H53A 109.5
C54 C53 H53A 109.5
C52 C53 H53B 109.5
C54 C53 H53B 109.5
H53A C53 H53B 108.1
C55 C54 C53 110.9(9)
C55 C54 H54A 109.5
C53 C54 H54A 109.5
C55 C54 H54B 109.5
C53 C54 H54B 109.5
H54A C54 H54B 108.1
C54 C55 C50 111.6(9)
C54 C55 H55A 109.3
C50 C55 H55A 109.3
C54 C55 H55B 109.3
C50 C55 H55B 109.3
H55A C55 H55B 108.0
Cl62 C60 Cl61 111.9(8)
Cl62 C60 H60A 109.2
Cl61 C60 H60A 109.2
Cl62 C60 H60B 109.2
Cl61 C60 H60B 109.2
H60A C60 H60B 107.9
Cl71 C70 Cl72 110.6(7)
Cl71 C70 H70A 109.5
Cl72 C70 H70A 109.5
Cl71 C70 H70B 109.5
Cl72 C70 H70B 109.5
H70A C70 H70B 108.1

loop_
_geom_bond_atom_site_label_1
_geom_bond_atom_site_label_2
_geom_bond_distance
Pt1 B1B 2.112(10)
Pt1 B1A 2.113(10)
Pt1 P2 2.223(2)
Pt1 P1 2.367(3)
Pt1 Br2 2.5002(10)
P1 C10 1.834(10)
P1 C30 1.848(10)
P1 C20 1.852(10)
B1A C1A 1.601(14)
B1A Cl1A 1.777(10)
C1A C6A 1.407(8)
C1A C2A 1.407(8)
C2A C3A 1.416(10)
C2A C7A 1.497(11)
C3A C4A 1.365(10)
C3A H3A 0.9500
C4A C5A 1.365(10)
C4A C8A 1.510(17)
C5A C6A 1.416(10)
C5A H5A 0.9500
C6A C9A 1.497(11)
C7A H7A1 0.9800
C7A H7A2 0.9800
C7A H7A3 0.9800
C8A H8A1 0.9800
C8A H8A2 0.9800
C8A H8A3 0.9800
C9A H9A1 0.9800
C9A H9A2 0.9800
C9A H9A3 0.9800
B1B C1B 1.601(14)
B1B Cl1B 1.777(10)
C1B C2B 1.408(8)
C1B C6B 1.408(8)
C2B C3B 1.416(10)
C2B C7B 1.497(11)
C3B C4B 1.364(10)
C3B H3B 0.9500
C4B C5B 1.365(10)
C4B C8B 1.511(17)
C5B C6B 1.416(10)
C5B H5B 0.9500
C6B C9B 1.497(11)
C7B H7B1 0.9800
C7B H7B2 0.9800
C7B H7B3 0.9800
C8B H8B1 0.9800
C8B H8B2 0.9800
C8B H8B3 0.9800
C9B H9B1 0.9800
C9B H9B2 0.9800
C9B H9B3 0.9800
P2 C40 1.817(10)
P2 C50 1.842(9)
P2 C11 1.847(10)
C10 C11 1.543(13)
C10 H10A 0.9900
C10 H10B 0.9900
C11 H11A 0.9900
C11 H11B 0.9900
C20 C21 1.502(14)
C20 C25 1.531(14)
C20 H20A 1.0000
C21 C22 1.533(14)
C21 H21A 0.9900
C21 H21B 0.9900
C22 C23 1.523(15)
C22 H22A 0.9900
C22 H22B 0.9900
C23 C24 1.486(16)
C23 H23A 0.9900
C23 H23B 0.9900
C24 C25 1.541(14)
C24 H24A 0.9900
C24 H24B 0.9900
C25 H25A 0.9900
C25 H25B 0.9900
C30 C31 1.531(13)
C30 C35 1.537(14)
C30 H30A 1.0000
C31 C32 1.535(13)
C31 H31A 0.9900
C31 H31B 0.9900
C32 C33 1.524(15)
C32 H32A 0.9900
C32 H32B 0.9900
C33 C34 1.546(14)
C33 H33A 0.9900
C33 H33B 0.9900
C34 C35 1.517(13)
C34 H34A 0.9900
C34 H34B 0.9900
C35 H35A 0.9900
C35 H35B 0.9900
C40 C45 1.529(14)
C40 C41 1.539(14)
C40 H40A 1.0000
C41 C42 1.526(15)
C41 H41A 0.9900
C41 H41B 0.9900
C42 C43 1.500(17)
C42 H42A 0.9900
C42 H42B 0.9900
C43 C44 1.507(15)
C43 H43A 0.9900
C43 H43B 0.9900
C44 C45 1.529(14)
C44 H44A 0.9900
C44 H44B 0.9900
C45 H45A 0.9900
C45 H45B 0.9900
C50 C55 1.531(13)
C50 C51 1.563(13)
C50 H50A 1.0000
C51 C52 1.520(14)
C51 H51A 0.9900
C51 H51B 0.9900
C52 C53 1.523(16)
C52 H52A 0.9900
C52 H52B 0.9900
C53 C54 1.529(16)
C53 H53A 0.9900
C53 H53B 0.9900
C54 C55 1.518(14)
C54 H54A 0.9900
C54 H54B 0.9900
C55 H55A 0.9900
C55 H55B 0.9900
C60 Cl62 1.727(14)
C60 Cl61 1.749(17)
C60 H60A 0.9900
C60 H60B 0.9900
C70 Cl71 1.751(13)
C70 Cl72 1.768(13)
C70 H70A 0.9900
C70 H70B 0.9900

loop_
_geom_torsion_atom_site_label_1
_geom_torsion_atom_site_label_2
_geom_torsion_atom_site_label_3
_geom_torsion_atom_site_label_4
_geom_torsion
P2 Pt1 P1 C10 13.0(3)
Br2 Pt1 P1 C10 -157.8(3)
P2 Pt1 P1 C30 -103.6(4)
Br2 Pt1 P1 C30 85.5(4)
P2 Pt1 P1 C20 132.6(4)
Br2 Pt1 P1 C20 -38.2(4)
B1B Pt1 B1A C1A -12(18)
P2 Pt1 B1A C1A 75.4(10)
Br2 Pt1 B1A C1A -113.8(10)
B1B Pt1 B1A Cl1A 174(20)
P2 Pt1 B1A Cl1A -98.4(12)
Br2 Pt1 B1A Cl1A 72.4(12)
Cl1A B1A C1A C6A -134.5(10)
Pt1 B1A C1A C6A 51.4(13)
Cl1A B1A C1A C2A 46.9(15)
Pt1 B1A C1A C2A -127.2(7)
C6A C1A C2A C3A 0.00(3)
B1A C1A C2A C3A 178.7(8)
C6A C1A C2A C7A 180.00(4)
B1A C1A C2A C7A -1.3(8)
C1A C2A C3A C4A 0.00(3)
C7A C2A C3A C4A 180.00(4)
C2A C3A C4A C5A 0.00(6)
C2A C3A C4A C8A 180.00(4)
C3A C4A C5A C6A 0.00(9)
C8A C4A C5A C6A 179.99(5)
C2A C1A C6A C5A 0.00(6)
B1A C1A C6A C5A -178.7(8)
C2A C1A C6A C9A 180.00(4)
B1A C1A C6A C9A 1.3(8)
C4A C5A C6A C1A 0.01(9)
C4A C5A C6A C9A 180.00(5)
B1A Pt1 B1B C1B 175(20)
P2 Pt1 B1B C1B 82.6(11)
Br2 Pt1 B1B C1B -106.6(11)
B1A Pt1 B1B Cl1B -14(18)
P2 Pt1 B1B Cl1B -106.8(11)
Br2 Pt1 B1B Cl1B 64.0(11)
Cl1B B1B C1B C2B 61.5(15)
Pt1 B1B C1B C2B -127.9(8)
Cl1B B1B C1B C6B -125.7(10)
Pt1 B1B C1B C6B 44.8(14)
C6B C1B C2B C3B 0.00(3)
B1B C1B C2B C3B 173.0(8)
C6B C1B C2B C7B 180.00(4)
B1B C1B C2B C7B -7.0(8)
C1B C2B C3B C4B 0.00(3)
C7B C2B C3B C4B 180.00(4)
C2B C3B C4B C5B 0.00(6)
C2B C3B C4B C8B 180.00(4)
C3B C4B C5B C6B 0.00(9)
C8B C4B C5B C6B 179.99(5)
C2B C1B C6B C5B 0.00(6)
B1B C1B C6B C5B -173.0(8)
C2B C1B C6B C9B 180.00(4)
B1B C1B C6B C9B 7.0(8)
C4B C5B C6B C1B 0.01(9)
C4B C5B C6B C9B 180.00(5)
B1B Pt1 P2 C40 -49.9(5)
B1A Pt1 P2 C40 -53.1(5)
P1 Pt1 P2 C40 127.5(4)
B1B Pt1 P2 C50 72.5(5)
B1A Pt1 P2 C50 69.3(5)
P1 Pt1 P2 C50 -110.2(4)
B1B Pt1 P2 C11 -170.5(5)
B1A Pt1 P2 C11 -173.7(5)
P1 Pt1 P2 C11 6.8(3)
C30 P1 C10 C11 89.8(7)
C20 P1 C10 C11 -161.7(6)
Pt1 P1 C10 C11 -34.8(7)
P1 C10 C11 P2 42.5(8)
C40 P2 C11 C10 -156.5(7)
C50 P2 C11 C10 89.9(7)
Pt1 P2 C11 C10 -30.5(7)
C10 P1 C20 C21 -64.0(9)
C30 P1 C20 C21 46.2(9)
Pt1 P1 C20 C21 176.9(6)
C10 P1 C20 C25 63.1(8)
C30 P1 C20 C25 173.3(7)
Pt1 P1 C20 C25 -56.0(8)
C25 C20 C21 C22 60.0(11)
P1 C20 C21 C22 -172.7(7)
C20 C21 C22 C23 -56.4(12)
C21 C22 C23 C24 53.3(13)
C22 C23 C24 C25 -53.9(13)
C21 C20 C25 C24 -58.1(11)
P1 C20 C25 C24 172.1(7)
C23 C24 C25 C20 55.4(12)
C10 P1 C30 C31 -64.4(8)
C20 P1 C30 C31 -175.8(7)
Pt1 P1 C30 C31 52.7(8)
C10 P1 C30 C35 171.3(7)
C20 P1 C30 C35 59.9(8)
Pt1 P1 C30 C35 -71.6(8)
C35 C30 C31 C32 -55.1(12)
P1 C30 C31 C32 -179.3(7)
C30 C31 C32 C33 54.5(12)
C31 C32 C33 C34 -54.1(12)
C32 C33 C34 C35 55.3(13)
C33 C34 C35 C30 -57.3(13)
C31 C30 C35 C34 57.3(12)
P1 C30 C35 C34 -177.5(7)
C50 P2 C40 C45 176.4(7)
C11 P2 C40 C45 63.4(8)
Pt1 P2 C40 C45 -58.8(8)
C50 P2 C40 C41 49.4(10)
C11 P2 C40 C41 -63.6(9)
Pt1 P2 C40 C41 174.2(7)
C45 C40 C41 C42 57.7(13)
P2 C40 C41 C42 -174.5(9)
C40 C41 C42 C43 -58.8(15)
C41 C42 C43 C44 57.2(15)
C42 C43 C44 C45 -54.7(14)
C41 C40 C45 C44 -57.4(12)
P2 C40 C45 C44 171.2(8)
C43 C44 C45 C40 56.0(13)
C40 P2 C50 C55 -83.2(8)
C11 P2 C50 C55 30.3(9)
Pt1 P2 C50 C55 149.4(7)
C40 P2 C50 C51 151.2(7)
C11 P2 C50 C51 -95.3(8)
Pt1 P2 C50 C51 23.8(8)
C55 C50 C51 C52 59.2(11)
P2 C50 C51 C52 -170.3(7)
C50 C51 C52 C53 -58.1(12)
C51 C52 C53 C54 55.0(13)
C52 C53 C54 C55 -54.3(13)
C53 C54 C55 C50 58.4(12)
C51 C50 C55 C54 -59.9(11)
P2 C50 C55 C54 171.8(7)
